data_4349327
loop_
_publ_author_name
'Robson, Jonathan A.'
'Gonz\`alez de Rivera, Ferran'
'Jantan, Khairil A.'
'Wenzel, Margot N.'
'White, Andrew J. P.'
'Rossell, Oriol'
'Wilton-Ely, James D E T'

_publ_section_title
;
 Bifunctional Chalcogen Linkers for the Stepwise Generation of
 Multimetallic Assemblies and Functionalized Nanoparticles.
;
_journal_issue 24
_journal_name_full 'Inorganic chemistry'
_journal_page_first 12982
_journal_page_last 12996
_journal_paper_doi 10.1021/acs.inorgchem.6b02409
_journal_volume 55
_journal_year 2016
_chemical_formula_moiety 'C77 H58 Au Cl N2 O6 P3 Re Ru S, 3.5(C H2 Cl2)'
_chemical_formula_sum 'C80.5 H65 Au Cl8 N2 O6 P3 Re Ru S'
_chemical_formula_weight 2049.15
_space_group_crystal_system triclinic
_space_group_IT_number 2
_space_group_name_Hall '-P 1'
_space_group_name_H-M_alt 'P -1'
_atom_sites_solution_hydrogens geom
_audit_creation_method SHELXL-2014/7
_cell_angle_alpha 70.190(3)
_cell_angle_beta 73.377(3)
_cell_angle_gamma 75.105(3)
_cell_formula_units_Z 2
_cell_length_a 14.3062(4)
_cell_length_b 14.7789(5)
_cell_length_c 21.4417(6)
_cell_measurement_reflns_used 5919
_cell_measurement_temperature 173(2)
_cell_measurement_theta_max 27.2910
_cell_measurement_theta_min 2.7860
_cell_volume 4021.9(2)
_computing_cell_refinement 'CrysAlisPro, Agilent Technologies'
_computing_data_collection 'CrysAlisPro, Agilent Technologies'
_computing_data_reduction 'CrysAlisPro, Agilent Technologies'
_computing_molecular_graphics 'Bruker SHELXTL'
_computing_publication_material 'CIFTAB-2014 (Sheldrick, 2014)'
_computing_structure_refinement 'SHELXL-2014/7 (Sheldrick, 2014)'
_computing_structure_solution 'SHELXS-2014 (Sheldrick, 2014)'
_diffrn_ambient_temperature 173(2)
_diffrn_detector_area_resol_mean 16.0382
_diffrn_measured_fraction_theta_full 0.982
_diffrn_measured_fraction_theta_max 0.789
_diffrn_measurement_device_type 'Agilent Xcalibur 3 E'
_diffrn_measurement_method 'omega scans'
_diffrn_radiation_type MoK\a
_diffrn_radiation_wavelength 0.71073
_diffrn_reflns_av_R_equivalents 0.0277
_diffrn_reflns_av_unetI/netI 0.0650
_diffrn_reflns_Laue_measured_fraction_full 0.982
_diffrn_reflns_Laue_measured_fraction_max 0.789
_diffrn_reflns_limit_h_max 17
_diffrn_reflns_limit_h_min -12
_diffrn_reflns_limit_k_max 19
_diffrn_reflns_limit_k_min -18
_diffrn_reflns_limit_l_max 23
_diffrn_reflns_limit_l_min -26
_diffrn_reflns_number 23091
_diffrn_reflns_point_group_measured_fraction_full 0.982
_diffrn_reflns_point_group_measured_fraction_max 0.789
_diffrn_reflns_theta_full 25.242
_diffrn_reflns_theta_max 28.267
_diffrn_reflns_theta_min 2.301
_diffrn_source 'Enhance (Mo) X-ray Source'
_exptl_absorpt_coefficient_mu 3.910
_exptl_absorpt_correction_T_max 0.836
_exptl_absorpt_correction_T_min 0.389
_exptl_absorpt_correction_type analytical
_exptl_absorpt_process_details
; 
CrysAlisPro, Agilent Technologies, 
Version 1.171.37.35 (release 13-08-2014 CrysAlis171 .NET) 
(compiled Aug 13 2014,18:06:01) 
Analytical numeric absorption correction using a multifaceted crystal 
model based on expressions derived by R.C. Clark & J.S. Reid. 
(Clark, R. C. & Reid, J. S. (1995). Acta Cryst. A51, 887-897) 
Empirical absorption correction using spherical harmonics, 
implemented in SCALE3 ABSPACK scaling algorithm. 
;
_exptl_crystal_colour Orange
_exptl_crystal_density_diffrn 1.692
_exptl_crystal_description blocks
_exptl_crystal_F_000 2010
_exptl_crystal_size_max 0.52
_exptl_crystal_size_mid 0.16
_exptl_crystal_size_min 0.05
_refine_diff_density_max 1.294
_refine_diff_density_min -0.932
_refine_diff_density_rms 0.121
_refine_ls_extinction_method none
_refine_ls_goodness_of_fit_ref 1.021
_refine_ls_hydrogen_treatment constr
_refine_ls_matrix_type full
_refine_ls_number_parameters 853
_refine_ls_number_reflns 15727
_refine_ls_number_restraints 136
_refine_ls_restrained_S_all 1.023
_refine_ls_R_factor_all 0.0710
_refine_ls_R_factor_gt 0.0434
_refine_ls_shift/su_max 0.003
_refine_ls_shift/su_mean 0.000
_refine_ls_structure_factor_coef Fsqd
_refine_ls_weighting_details 'w=1/[\s^2^(Fo^2^)+(0.0383P)^2^+6.8313P] where P=(Fo^2^+2Fc^2^)/3'
_refine_ls_weighting_scheme calc
_refine_ls_wR_factor_gt 0.0909
_refine_ls_wR_factor_ref 0.1036
_reflns_Friedel_coverage 0.000
_reflns_number_gt 11383
_reflns_number_total 15727
_reflns_threshold_expression 'I > 2\s(I)'
_cod_data_source_file ic6b02409_si_002.cif
_cod_data_source_block 21
_cod_original_formula_sum 'C80.50 H65 Au Cl8 N2 O6 P3 Re Ru S'
_cod_database_code 4349327
_shelx_shelxl_version_number 2014/7
_shelx_space_group_comment
; 
The symmetry employed for this shelxl refinement is uniquely defined 
by the following loop, which should always be used as a source of 
symmetry information in preference to the above space-group names. 
They are only intended as comments. 
;

loop_
_space_group_symop_operation_xyz
'x, y, z'
'-x, -y, -z'

loop_
_atom_site_label
_atom_site_type_symbol
_atom_site_fract_x
_atom_site_fract_y
_atom_site_fract_z
_atom_site_U_iso_or_equiv
_atom_site_adp_type
_atom_site_occupancy
_atom_site_site_symmetry_order
_atom_site_calc_flag
_atom_site_refinement_flags_posn
_atom_site_refinement_flags_adp
_atom_site_refinement_flags_occupancy
_atom_site_disorder_assembly
_atom_site_disorder_group
Au1 Au 1.04394(2) 0.45278(2) 0.31627(2) 0.03526(8) Uani 1 1 d . . . . .
Re1 Re -0.15334(2) 1.05007(2) 0.17476(2) 0.04714(9) Uani 1 1 d D . . . .
Ru1 Ru 0.38429(3) 0.64852(4) 0.24305(2) 0.02843(11) Uani 1 1 d . . . . .
Cl1 Cl -0.2214(3) 0.9598(3) 0.1334(2) 0.0410(11) Uani 0.628(8) 1 d D U P A 1
C85 C -0.1036(12) 1.1311(10) 0.2084(8) 0.059(5) Uani 0.628(8) 1 d D U P A 1
O85 O -0.0715(7) 1.1857(7) 0.2233(5) 0.074(3) Uani 0.628(8) 1 d D U P A 1
Cl1' Cl -0.0735(5) 1.1421(6) 0.2003(4) 0.049(2) Uiso 0.372(8) 1 d D U P A 2
C85' C -0.212(3) 0.974(3) 0.143(2) 0.060(8) Uiso 0.372(8) 1 d D U P A 2
O85' O -0.2531(10) 0.9344(10) 0.1228(7) 0.048(4) Uiso 0.372(8) 1 d D U P A 2
O1 O 0.5229(3) 0.7063(3) 0.20270(19) 0.0322(9) Uani 1 1 d . . . . .
C2 C 0.5676(4) 0.6339(5) 0.2416(3) 0.0326(14) Uani 1 1 d . . . . .
O3 O 0.5208(3) 0.5662(3) 0.2814(2) 0.0348(10) Uani 1 1 d . . . . .
C4 C 0.6727(4) 0.6261(5) 0.2424(3) 0.0317(14) Uani 1 1 d . . . . .
C5 C 0.7170(4) 0.7081(5) 0.2177(3) 0.0423(16) Uani 1 1 d . . . . .
H5A H 0.6809 0.7701 0.1981 0.051 Uiso 1 1 calc R U . . .
C6 C 0.8127(4) 0.6998(5) 0.2216(3) 0.0428(16) Uani 1 1 d . . . . .
H6A H 0.8418 0.7569 0.2047 0.051 Uiso 1 1 calc R U . . .
C7 C 0.8685(4) 0.6112(4) 0.2492(3) 0.0322(14) Uani 1 1 d . . . . .
C8 C 0.8242(4) 0.5290(5) 0.2719(3) 0.0376(15) Uani 1 1 d . . . . .
H8A H 0.8614 0.4665 0.2891 0.045 Uiso 1 1 calc R U . . .
C9 C 0.7270(4) 0.5367(5) 0.2697(3) 0.0365(15) Uani 1 1 d . . . . .
H9A H 0.6972 0.4800 0.2872 0.044 Uiso 1 1 calc R U . . .
S10 S 0.99053(10) 0.60856(12) 0.25277(8) 0.0383(4) Uani 1 1 d . . . . .
P11 P 1.09550(11) 0.30419(12) 0.38380(8) 0.0320(4) Uani 1 1 d . . . . .
C12 C 1.0052(4) 0.2241(4) 0.4098(3) 0.0355(14) Uani 1 1 d . . . . .
C13 C 0.9585(5) 0.2224(5) 0.3618(4) 0.0505(18) Uani 1 1 d . . . . .
H13A H 0.9737 0.2625 0.3163 0.061 Uiso 1 1 calc R U . . .
C14 C 0.8900(6) 0.1623(6) 0.3807(5) 0.068(2) Uani 1 1 d . . . . .
H14A H 0.8579 0.1617 0.3477 0.081 Uiso 1 1 calc R U . . .
C15 C 0.8669(5) 0.1032(6) 0.4460(5) 0.061(2) Uani 1 1 d . . . . .
H15A H 0.8201 0.0613 0.4581 0.073 Uiso 1 1 calc R U . . .
C16 C 0.9129(5) 0.1057(5) 0.4938(4) 0.055(2) Uani 1 1 d . . . . .
H16A H 0.8969 0.0662 0.5394 0.066 Uiso 1 1 calc R U . . .
C17 C 0.9820(4) 0.1651(5) 0.4757(3) 0.0440(16) Uani 1 1 d . . . . .
H17A H 1.0140 0.1657 0.5088 0.053 Uiso 1 1 calc R U . . .
C18 C 1.1146(4) 0.3135(4) 0.4614(3) 0.0346(14) Uani 1 1 d . . . . .
C19 C 1.0388(5) 0.3689(5) 0.4984(3) 0.0450(16) Uani 1 1 d . . . . .
H19A H 0.9794 0.3996 0.4827 0.054 Uiso 1 1 calc R U . . .
C20 C 1.0497(6) 0.3791(5) 0.5575(4) 0.0552(19) Uani 1 1 d . . . . .
H20A H 0.9974 0.4158 0.5827 0.066 Uiso 1 1 calc R U . . .
C21 C 1.1363(6) 0.3363(6) 0.5800(4) 0.062(2) Uani 1 1 d . . . . .
H21A H 1.1449 0.3448 0.6198 0.075 Uiso 1 1 calc R U . . .
C22 C 1.2088(6) 0.2820(7) 0.5446(4) 0.070(3) Uani 1 1 d . . . . .
H22A H 1.2682 0.2523 0.5604 0.084 Uiso 1 1 calc R U . . .
C23 C 1.1994(5) 0.2682(6) 0.4857(4) 0.055(2) Uani 1 1 d . . . . .
H23A H 1.2507 0.2282 0.4626 0.066 Uiso 1 1 calc R U . . .
C24 C 1.2119(4) 0.2361(5) 0.3485(3) 0.0360(15) Uani 1 1 d . . . . .
C25 C 1.2353(5) 0.1363(5) 0.3738(4) 0.0488(18) Uani 1 1 d . . . . .
H25A H 1.1880 0.1017 0.4083 0.059 Uiso 1 1 calc R U . . .
C26 C 1.3265(5) 0.0858(5) 0.3499(4) 0.057(2) Uani 1 1 d . . . . .
H26A H 1.3412 0.0166 0.3663 0.068 Uiso 1 1 calc R U . . .
C27 C 1.3962(5) 0.1373(6) 0.3017(4) 0.058(2) Uani 1 1 d . . . . .
H27A H 1.4599 0.1033 0.2858 0.070 Uiso 1 1 calc R U . . .
C28 C 1.3745(5) 0.2367(6) 0.2766(4) 0.060(2) Uani 1 1 d . . . . .
H28A H 1.4227 0.2716 0.2434 0.072 Uiso 1 1 calc R U . . .
C29 C 1.2819(5) 0.2861(5) 0.2998(3) 0.0463(17) Uani 1 1 d . . . . .
H29A H 1.2663 0.3551 0.2821 0.056 Uiso 1 1 calc R U . . .
C30 C 0.2915(4) 0.7551(4) 0.1917(3) 0.0308(13) Uani 1 1 d . . . . .
H30A H 0.3250 0.8040 0.1579 0.037 Uiso 1 1 calc R U . . .
C31 C 0.1952(4) 0.7742(4) 0.1933(3) 0.0316(13) Uani 1 1 d . . . . .
H31A H 0.1561 0.7287 0.2257 0.038 Uiso 1 1 calc R U . . .
N32 N -0.0049(3) 0.9793(4) 0.1358(2) 0.0342(12) Uani 1 1 d . . . . .
C33 C 0.0459(4) 0.8989(5) 0.1710(3) 0.0370(15) Uani 1 1 d . . . . .
H33A H 0.0118 0.8655 0.2145 0.044 Uiso 1 1 calc R U . . .
C34 C 0.1447(4) 0.8595(4) 0.1494(3) 0.0314(14) Uani 1 1 d . . . . .
C35 C 0.1896(4) 0.9085(5) 0.0839(3) 0.0403(16) Uani 1 1 d . . . . .
H35A H 0.2567 0.8850 0.0655 0.048 Uiso 1 1 calc R U . . .
C36 C 0.1386(4) 0.9900(5) 0.0455(3) 0.0379(15) Uani 1 1 d . . . . .
H36A H 0.1696 1.0222 0.0006 0.046 Uiso 1 1 calc R U . . .
C37 C 0.0410(4) 1.0248(4) 0.0730(3) 0.0325(14) Uani 1 1 d . . . . .
C38 C -0.0196(4) 1.1119(4) 0.0355(3) 0.0337(14) Uani 1 1 d . . . . .
C39 C 0.0124(5) 1.1645(5) -0.0306(3) 0.0438(17) Uani 1 1 d . . . . .
H39A H 0.0768 1.1441 -0.0552 0.053 Uiso 1 1 calc R U . . .
C40 C -0.0476(5) 1.2462(5) -0.0617(3) 0.054(2) Uani 1 1 d . . . . .
H40A H -0.0255 1.2832 -0.1072 0.065 Uiso 1 1 calc R U . . .
C41 C -0.1396(5) 1.2725(5) -0.0253(3) 0.0541(19) Uani 1 1 d . . . . .
H41A H -0.1831 1.3286 -0.0452 0.065 Uiso 1 1 calc R U . . .
C42 C -0.1691(5) 1.2178(5) 0.0401(3) 0.053(2) Uani 1 1 d . . . . .
H42A H -0.2339 1.2369 0.0647 0.064 Uiso 1 1 calc R U . . .
N43 N -0.1108(3) 1.1383(4) 0.0712(2) 0.0370(12) Uani 1 1 d . . . . .
P44 P 0.43489(12) 0.58611(12) 0.14741(8) 0.0365(4) Uani 1 1 d D . . . .
C45 C 0.5568(5) 0.5094(5) 0.1406(4) 0.0493(18) Uani 1 1 d . . . . .
C46 C 0.5776(6) 0.4323(5) 0.1959(4) 0.059(2) Uani 1 1 d . . . . .
H46A H 0.5279 0.4208 0.2366 0.071 Uiso 1 1 calc R U . . .
C47 C 0.6676(8) 0.3723(7) 0.1936(5) 0.083(3) Uani 1 1 d . . . . .
H47A H 0.6802 0.3198 0.2324 0.100 Uiso 1 1 calc R U . . .
C48 C 0.7389(7) 0.3878(8) 0.1360(6) 0.100(4) Uani 1 1 d . . . . .
H48A H 0.8017 0.3459 0.1346 0.120 Uiso 1 1 calc R U . . .
C49 C 0.7220(6) 0.4627(8) 0.0798(5) 0.101(4) Uani 1 1 d . . . . .
H49A H 0.7727 0.4726 0.0395 0.121 Uiso 1 1 calc R U . . .
C50 C 0.6302(5) 0.5245(6) 0.0817(4) 0.068(2) Uani 1 1 d . . . . .
H50A H 0.6180 0.5769 0.0428 0.082 Uiso 1 1 calc R U . . .
C51 C 0.4423(6) 0.6778(6) 0.0643(3) 0.038(3) Uani 0.79(3) 1 d DG U P B 1
C52 C 0.4783(8) 0.7611(5) 0.0556(3) 0.046(3) Uani 0.79(3) 1 d G U P B 1
H52A H 0.4982 0.7686 0.0919 0.055 Uiso 0.79(3) 1 calc R U P B 1
C53 C 0.4853(8) 0.8335(5) -0.0063(4) 0.065(3) Uani 0.79(3) 1 d G U P B 1
H53A H 0.5099 0.8904 -0.0123 0.078 Uiso 0.79(3) 1 calc R U P B 1
C54 C 0.4562(6) 0.8225(8) -0.0595(3) 0.059(4) Uani 0.79(3) 1 d G U P B 1
H54A H 0.4609 0.8719 -0.1018 0.071 Uiso 0.79(3) 1 calc R U P B 1
C55 C 0.4201(4) 0.7392(10) -0.0508(3) 0.051(3) Uani 0.79(3) 1 d G U P B 1
H55A H 0.4002 0.7317 -0.0872 0.061 Uiso 0.79(3) 1 calc R U P B 1
C56 C 0.4132(5) 0.6669(8) 0.0111(3) 0.044(3) Uani 0.79(3) 1 d G U P B 1
H56A H 0.3885 0.6099 0.0171 0.053 Uiso 0.79(3) 1 calc R U P B 1
C51' C 0.451(3) 0.6925(19) 0.0694(11) 0.035(7) Uiso 0.21(3) 1 d DG U P B 2
C52' C 0.506(3) 0.761(2) 0.0644(13) 0.049(8) Uiso 0.21(3) 1 d G U P B 2
H52B H 0.5378 0.7525 0.0997 0.059 Uiso 0.21(3) 1 calc R U P B 2
C53' C 0.514(3) 0.8420(19) 0.0076(16) 0.064(8) Uiso 0.21(3) 1 d G U P B 2
H53B H 0.5512 0.8889 0.0041 0.077 Uiso 0.21(3) 1 calc R U P B 2
C54' C 0.467(2) 0.854(2) -0.0442(14) 0.057(7) Uiso 0.21(3) 1 d G U P B 2
H54B H 0.4726 0.9098 -0.0830 0.069 Uiso 0.21(3) 1 calc R U P B 2
C55' C 0.4126(19) 0.786(3) -0.0391(13) 0.041(6) Uiso 0.21(3) 1 d G U P B 2
H55B H 0.3807 0.7944 -0.0745 0.049 Uiso 0.21(3) 1 calc R U P B 2
C56' C 0.405(2) 0.705(2) 0.0177(13) 0.040(8) Uiso 0.21(3) 1 d G U P B 2
H56B H 0.3673 0.6581 0.0211 0.048 Uiso 0.21(3) 1 calc R U P B 2
C57 C 0.3580(5) 0.5113(5) 0.1398(3) 0.0430(16) Uani 1 1 d . . . . .
C58 C 0.3979(6) 0.4309(6) 0.1148(4) 0.062(2) Uani 1 1 d . . . . .
H58A H 0.4678 0.4112 0.1037 0.074 Uiso 1 1 calc R U . . .
C59 C 0.3372(7) 0.3789(6) 0.1058(4) 0.070(2) Uani 1 1 d . . . . .
H59A H 0.3659 0.3239 0.0890 0.084 Uiso 1 1 calc R U . . .
C60 C 0.2369(7) 0.4058(6) 0.1207(4) 0.065(2) Uani 1 1 d . . . . .
H60A H 0.1960 0.3700 0.1139 0.078 Uiso 1 1 calc R U . . .
C61 C 0.1950(6) 0.4847(5) 0.1454(3) 0.0499(18) Uani 1 1 d . . . . .
H61A H 0.1249 0.5036 0.1556 0.060 Uiso 1 1 calc R U . . .
C62 C 0.2546(5) 0.5375(5) 0.1555(3) 0.0434(16) Uani 1 1 d . . . . .
H62A H 0.2249 0.5916 0.1731 0.052 Uiso 1 1 calc R U . . .
P63 P 0.33768(10) 0.72010(12) 0.33386(8) 0.0304(3) Uani 1 1 d D . . . .
C64 C 0.2207(4) 0.8076(5) 0.3361(3) 0.0328(14) Uani 1 1 d . . . . .
C65 C 0.2171(5) 0.9073(5) 0.3177(3) 0.0468(17) Uani 1 1 d . . . . .
H65A H 0.2768 0.9321 0.3062 0.056 Uiso 1 1 calc R U . . .
C66 C 0.1277(5) 0.9717(5) 0.3157(4) 0.056(2) Uani 1 1 d . . . . .
H66A H 0.1266 1.0401 0.3024 0.068 Uiso 1 1 calc R U . . .
C67 C 0.0409(5) 0.9371(6) 0.3327(4) 0.056(2) Uani 1 1 d . . . . .
H67A H -0.0203 0.9813 0.3314 0.067 Uiso 1 1 calc R U . . .
C68 C 0.0427(4) 0.8374(6) 0.3520(3) 0.0459(17) Uani 1 1 d . . . . .
H68A H -0.0174 0.8132 0.3643 0.055 Uiso 1 1 calc R U . . .
C69 C 0.1327(4) 0.7724(5) 0.3532(3) 0.0386(15) Uani 1 1 d . . . . .
H69A H 0.1339 0.7040 0.3657 0.046 Uiso 1 1 calc R U . . .
C70 C 0.3213(5) 0.6337(5) 0.4180(3) 0.0417(16) Uani 1 1 d . . . . .
C71 C 0.2586(6) 0.6589(7) 0.4739(4) 0.079(3) Uani 1 1 d . . . . .
H71A H 0.2200 0.7227 0.4684 0.095 Uiso 1 1 calc R U . . .
C72 C 0.2510(7) 0.5922(10) 0.5386(4) 0.099(4) Uani 1 1 d . . . . .
H72A H 0.2063 0.6097 0.5767 0.119 Uiso 1 1 calc R U . . .
C73 C 0.3078(8) 0.5030(8) 0.5462(4) 0.086(3) Uani 1 1 d . . . . .
H73A H 0.3047 0.4587 0.5905 0.103 Uiso 1 1 calc R U . . .
C74 C 0.3692(9) 0.4742(7) 0.4927(5) 0.107(4) Uani 1 1 d . . . . .
H74A H 0.4066 0.4098 0.4989 0.128 Uiso 1 1 calc R U . . .
C75 C 0.3763(7) 0.5414(6) 0.4281(4) 0.076(3) Uani 1 1 d . . . . .
H75A H 0.4205 0.5226 0.3903 0.092 Uiso 1 1 calc R U . . .
C76 C 0.4315(6) 0.7910(6) 0.3249(6) 0.034(3) Uani 0.60(2) 1 d DG U P C 1
C77 C 0.4736(8) 0.7729(6) 0.3799(7) 0.048(3) Uani 0.60(2) 1 d G U P C 1
H77A H 0.4538 0.7246 0.4210 0.057 Uiso 0.60(2) 1 calc R U P C 1
C78 C 0.5447(9) 0.8256(7) 0.3746(9) 0.071(4) Uani 0.60(2) 1 d G U P C 1
H78A H 0.5735 0.8132 0.4122 0.086 Uiso 0.60(2) 1 calc R U P C 1
C79 C 0.5737(6) 0.8962(7) 0.3144(9) 0.059(4) Uani 0.60(2) 1 d G U P C 1
H79A H 0.6222 0.9322 0.3108 0.070 Uiso 0.60(2) 1 calc R U P C 1
C80 C 0.5316(7) 0.9143(7) 0.2595(7) 0.061(4) Uani 0.60(2) 1 d G U P C 1
H80A H 0.5514 0.9626 0.2183 0.074 Uiso 0.60(2) 1 calc R U P C 1
C81 C 0.4605(7) 0.8617(7) 0.2647(5) 0.044(3) Uani 0.60(2) 1 d G U P C 1
H81A H 0.4317 0.8740 0.2272 0.053 Uiso 0.60(2) 1 calc R U P C 1
C76' C 0.4232(10) 0.7858(11) 0.3448(8) 0.023(4) Uiso 0.40(2) 1 d DG U P C 2
C77' C 0.4444(12) 0.7733(10) 0.4068(8) 0.048(5) Uiso 0.40(2) 1 d G U P C 2
H77B H 0.4119 0.7314 0.4472 0.058 Uiso 0.40(2) 1 calc R U P C 2
C78' C 0.5133(13) 0.8222(12) 0.4099(9) 0.073(6) Uiso 0.40(2) 1 d G U P C 2
H78B H 0.5279 0.8137 0.4523 0.088 Uiso 0.40(2) 1 calc R U P C 2
C79' C 0.5610(11) 0.8835(12) 0.3509(10) 0.059(5) Uiso 0.40(2) 1 d G U P C 2
H79B H 0.6080 0.9169 0.3530 0.071 Uiso 0.40(2) 1 calc R U P C 2
C80' C 0.5397(11) 0.8960(12) 0.2889(9) 0.042(5) Uiso 0.40(2) 1 d G U P C 2
H80B H 0.5722 0.9379 0.2486 0.051 Uiso 0.40(2) 1 calc R U P C 2
C81' C 0.4708(11) 0.8471(13) 0.2858(7) 0.035(4) Uiso 0.40(2) 1 d G U P C 2
H81B H 0.4562 0.8556 0.2435 0.042 Uiso 0.40(2) 1 calc R U P C 2
C82 C 0.2876(4) 0.5776(5) 0.2875(3) 0.0341(14) Uani 1 1 d . . . . .
O82 O 0.2270(3) 0.5310(3) 0.3182(2) 0.0492(12) Uani 1 1 d . . . . .
C83 C -0.2841(5) 1.1173(5) 0.1998(3) 0.0506(19) Uani 1 1 d . . . . .
O83 O -0.3647(3) 1.1553(4) 0.2142(3) 0.0703(16) Uani 1 1 d . . . . .
C84 C -0.1754(4) 0.9628(6) 0.2651(4) 0.063(2) Uani 1 1 d . . . . .
O84 O -0.1876(3) 0.9109(5) 0.3188(3) 0.088(2) Uani 1 1 d . . . . .

loop_
_atom_site_aniso_label
_atom_site_aniso_U_11
_atom_site_aniso_U_22
_atom_site_aniso_U_33
_atom_site_aniso_U_23
_atom_site_aniso_U_13
_atom_site_aniso_U_12
Au1 0.02568(13) 0.03900(16) 0.03614(15) -0.00538(11) -0.00943(9) -0.00162(10)
Re1 0.02432(14) 0.0571(2) 0.03620(16) 0.00892(13) -0.00449(10) 0.00072(12)
Ru1 0.0222(2) 0.0297(3) 0.0316(3) -0.0080(2) -0.00648(18) -0.00211(19)
Cl1 0.0340(18) 0.049(2) 0.0369(19) -0.0050(14) -0.0057(12) -0.0141(14)
C85 0.039(8) 0.074(9) 0.055(8) -0.001(7) -0.011(6) -0.017(7)
O85 0.094(7) 0.078(6) 0.064(6) -0.027(5) -0.021(5) -0.026(5)
O1 0.023(2) 0.031(2) 0.038(2) -0.0055(19) -0.0067(16) -0.0020(17)
C2 0.025(3) 0.037(4) 0.035(4) -0.014(3) -0.009(2) 0.004(3)
O3 0.029(2) 0.034(2) 0.038(2) -0.007(2) -0.0097(17) -0.0012(18)
C4 0.023(3) 0.039(4) 0.033(3) -0.011(3) -0.007(2) -0.006(3)
C5 0.032(3) 0.028(4) 0.061(5) -0.005(3) -0.017(3) 0.001(3)
C6 0.031(3) 0.029(4) 0.063(5) -0.003(3) -0.015(3) -0.003(3)
C7 0.026(3) 0.037(4) 0.028(3) -0.006(3) -0.006(2) -0.001(3)
C8 0.028(3) 0.035(4) 0.040(4) 0.001(3) -0.012(3) 0.000(3)
C9 0.029(3) 0.035(4) 0.041(4) -0.004(3) -0.009(3) -0.006(3)
S10 0.0253(8) 0.0409(10) 0.0415(9) -0.0010(8) -0.0076(6) -0.0076(7)
P11 0.0262(8) 0.0330(9) 0.0358(9) -0.0102(7) -0.0092(6) -0.0004(6)
C12 0.023(3) 0.035(4) 0.045(4) -0.013(3) -0.005(3) -0.001(3)
C13 0.045(4) 0.066(5) 0.048(4) -0.014(4) -0.020(3) -0.015(4)
C14 0.057(5) 0.073(6) 0.089(7) -0.030(5) -0.028(4) -0.014(4)
C15 0.046(4) 0.057(5) 0.090(7) -0.028(5) -0.006(4) -0.026(4)
C16 0.055(5) 0.053(5) 0.050(5) -0.016(4) 0.010(3) -0.019(4)
C17 0.039(4) 0.045(4) 0.045(4) -0.014(3) -0.004(3) -0.006(3)
C18 0.040(4) 0.024(3) 0.038(4) -0.013(3) -0.004(3) -0.003(3)
C19 0.058(4) 0.037(4) 0.037(4) -0.009(3) -0.016(3) 0.001(3)
C20 0.064(5) 0.045(5) 0.054(5) -0.017(4) -0.006(4) -0.010(4)
C21 0.085(6) 0.076(6) 0.036(4) -0.013(4) -0.019(4) -0.031(5)
C22 0.055(5) 0.110(8) 0.051(5) -0.019(5) -0.025(4) -0.013(5)
C23 0.040(4) 0.075(6) 0.047(4) -0.019(4) -0.013(3) -0.002(4)
C24 0.031(3) 0.036(4) 0.043(4) -0.007(3) -0.013(3) -0.009(3)
C25 0.033(4) 0.038(4) 0.073(5) -0.018(4) -0.006(3) -0.006(3)
C26 0.040(4) 0.028(4) 0.096(6) -0.020(4) -0.008(4) 0.000(3)
C27 0.032(4) 0.057(5) 0.086(6) -0.032(5) -0.009(4) 0.002(3)
C28 0.033(4) 0.060(5) 0.072(5) -0.012(4) 0.003(3) -0.008(3)
C29 0.042(4) 0.042(4) 0.046(4) -0.008(3) -0.005(3) -0.004(3)
C30 0.025(3) 0.032(3) 0.031(3) -0.007(3) -0.005(2) 0.000(2)
C31 0.032(3) 0.029(3) 0.030(3) -0.007(3) -0.007(2) -0.003(3)
N32 0.025(3) 0.036(3) 0.034(3) 0.002(2) -0.010(2) -0.004(2)
C33 0.031(3) 0.047(4) 0.028(3) 0.000(3) -0.010(2) -0.010(3)
C34 0.026(3) 0.034(4) 0.036(4) -0.007(3) -0.014(2) -0.004(2)
C35 0.028(3) 0.050(4) 0.035(4) -0.005(3) -0.009(3) 0.001(3)
C36 0.034(3) 0.045(4) 0.026(3) -0.005(3) -0.001(2) -0.003(3)
C37 0.039(3) 0.029(3) 0.025(3) -0.002(3) -0.009(2) -0.004(3)
C38 0.031(3) 0.037(4) 0.033(3) -0.001(3) -0.014(3) -0.012(3)
C39 0.037(4) 0.047(4) 0.035(4) 0.000(3) -0.004(3) -0.007(3)
C40 0.059(5) 0.052(5) 0.031(4) 0.015(3) -0.010(3) -0.011(4)
C41 0.054(4) 0.048(5) 0.043(4) 0.002(4) -0.014(3) 0.005(3)
C42 0.035(4) 0.056(5) 0.046(4) 0.005(4) -0.010(3) 0.004(3)
N43 0.029(3) 0.041(3) 0.034(3) -0.002(2) -0.009(2) -0.003(2)
P44 0.0380(9) 0.0341(10) 0.0318(9) -0.0096(8) -0.0093(7) 0.0053(7)
C45 0.051(4) 0.048(5) 0.046(4) -0.023(4) -0.015(3) 0.013(3)
C46 0.084(5) 0.038(4) 0.058(5) -0.026(4) -0.036(4) 0.023(4)
C47 0.110(8) 0.061(6) 0.082(7) -0.040(5) -0.055(6) 0.042(5)
C48 0.082(7) 0.098(9) 0.118(10) -0.055(8) -0.055(7) 0.057(6)
C49 0.056(6) 0.123(10) 0.092(8) -0.046(7) 0.008(5) 0.031(6)
C50 0.051(5) 0.077(6) 0.061(5) -0.024(5) -0.003(4) 0.013(4)
C51 0.032(5) 0.040(5) 0.032(5) -0.010(4) -0.003(3) 0.006(4)
C52 0.050(6) 0.050(6) 0.028(5) -0.003(4) -0.010(4) 0.000(5)
C53 0.077(7) 0.061(6) 0.047(6) -0.007(5) -0.006(5) -0.013(5)
C54 0.053(5) 0.065(7) 0.040(5) 0.012(5) -0.007(4) -0.016(5)
C55 0.041(5) 0.067(8) 0.032(5) -0.007(5) -0.010(4) 0.002(5)
C56 0.031(4) 0.059(7) 0.037(5) -0.017(5) -0.004(3) 0.003(4)
C57 0.067(5) 0.032(4) 0.032(4) -0.013(3) -0.018(3) 0.002(3)
C58 0.075(5) 0.054(5) 0.060(5) -0.026(4) -0.017(4) 0.000(4)
C59 0.092(7) 0.064(6) 0.070(6) -0.044(5) -0.016(5) -0.008(5)
C60 0.082(6) 0.064(6) 0.062(5) -0.020(5) -0.023(4) -0.024(5)
C61 0.073(5) 0.044(4) 0.040(4) -0.006(3) -0.022(3) -0.021(4)
C62 0.058(4) 0.043(4) 0.030(4) -0.010(3) -0.014(3) -0.004(3)
P63 0.0221(7) 0.0324(9) 0.0390(9) -0.0131(7) -0.0076(6) -0.0035(6)
C64 0.024(3) 0.046(4) 0.033(3) -0.018(3) -0.007(2) -0.003(3)
C65 0.037(4) 0.047(5) 0.059(5) -0.023(4) -0.007(3) -0.004(3)
C66 0.049(4) 0.040(4) 0.074(6) -0.021(4) -0.011(4) 0.007(3)
C67 0.036(4) 0.066(6) 0.053(5) -0.018(4) -0.006(3) 0.009(4)
C68 0.027(3) 0.066(5) 0.040(4) -0.010(4) -0.008(3) -0.006(3)
C69 0.031(3) 0.050(4) 0.029(3) -0.009(3) -0.003(2) -0.005(3)
C70 0.039(4) 0.058(5) 0.034(4) -0.017(3) -0.009(3) -0.013(3)
C71 0.078(6) 0.096(7) 0.048(5) -0.030(5) -0.027(4) 0.037(5)
C72 0.071(6) 0.167(12) 0.031(5) -0.021(6) -0.006(4) 0.010(7)
C73 0.119(8) 0.091(8) 0.038(5) 0.005(5) -0.014(5) -0.039(7)
C74 0.201(12) 0.050(6) 0.048(6) 0.000(5) -0.012(7) -0.019(7)
C75 0.122(7) 0.050(5) 0.045(5) -0.010(4) -0.002(5) -0.016(5)
C76 0.032(6) 0.040(7) 0.032(7) -0.017(6) -0.005(5) 0.000(4)
C77 0.044(7) 0.051(7) 0.062(9) -0.018(6) -0.023(7) -0.017(6)
C78 0.055(7) 0.089(9) 0.089(10) -0.024(8) -0.047(7) -0.013(7)
C79 0.033(6) 0.069(8) 0.089(11) -0.032(7) -0.021(6) -0.014(5)
C80 0.053(7) 0.033(7) 0.083(11) -0.013(7) 0.006(7) -0.009(6)
C81 0.076(8) 0.025(6) 0.037(7) -0.009(5) -0.029(6) -0.002(5)
C82 0.043(4) 0.036(4) 0.027(3) -0.010(3) -0.008(3) -0.010(3)
O82 0.053(3) 0.052(3) 0.047(3) -0.008(2) -0.009(2) -0.025(2)
C83 0.034(4) 0.059(5) 0.039(4) 0.003(4) -0.001(3) -0.006(3)
O83 0.035(3) 0.083(4) 0.065(4) -0.011(3) 0.001(2) 0.007(3)
C84 0.024(3) 0.082(6) 0.049(5) 0.019(4) -0.005(3) -0.008(3)
O84 0.037(3) 0.123(5) 0.053(4) 0.037(4) -0.007(2) -0.011(3)

loop_
_atom_type_symbol
_atom_type_description
_atom_type_scat_dispersion_real
_atom_type_scat_dispersion_imag
_atom_type_scat_source
C C 0.0033 0.0016 'International Tables Vol C Tables 4.2.6.8 and 6.1.1.4'
H H 0.0000 0.0000 'International Tables Vol C Tables 4.2.6.8 and 6.1.1.4'
Au Au -2.0133 8.8022 'International Tables Vol C Tables 4.2.6.8 and 6.1.1.4'
Cl Cl 0.1484 0.1585 'International Tables Vol C Tables 4.2.6.8 and 6.1.1.4'
N N 0.0061 0.0033 'International Tables Vol C Tables 4.2.6.8 and 6.1.1.4'
O O 0.0106 0.0060 'International Tables Vol C Tables 4.2.6.8 and 6.1.1.4'
P P 0.1023 0.0942 'International Tables Vol C Tables 4.2.6.8 and 6.1.1.4'
Re Re -1.0185 7.2310 'International Tables Vol C Tables 4.2.6.8 and 6.1.1.4'
Ru Ru -1.2594 0.8363 'International Tables Vol C Tables 4.2.6.8 and 6.1.1.4'
S S 0.1246 0.1234 'International Tables Vol C Tables 4.2.6.8 and 6.1.1.4'

loop_
_geom_angle_atom_site_label_1
_geom_angle_atom_site_label_2
_geom_angle_atom_site_label_3
_geom_angle
P11 Au1 S10 176.39(6)
C83 Re1 C84 86.5(3)
C83 Re1 C85' 86.7(13)
C84 Re1 C85' 91.3(13)
C83 Re1 C85 89.5(6)
C84 Re1 C85 88.5(6)
C83 Re1 N43 100.3(2)
C84 Re1 N43 173.2(2)
C85' Re1 N43 89.4(13)
C85 Re1 N43 91.2(5)
C83 Re1 N32 174.4(2)
C84 Re1 N32 98.7(2)
C85' Re1 N32 91.0(13)
C85 Re1 N32 92.8(5)
N43 Re1 N32 74.53(17)
C83 Re1 Cl1' 97.2(3)
C84 Re1 Cl1' 94.1(3)
C85' Re1 Cl1' 173.5(13)
N43 Re1 Cl1' 84.9(2)
N32 Re1 Cl1' 84.6(2)
C83 Re1 Cl1 87.5(3)
C84 Re1 Cl1 92.6(3)
C85 Re1 Cl1 176.7(5)
N43 Re1 Cl1 88.00(17)
N32 Re1 Cl1 90.13(17)
C82 Ru1 C30 91.5(3)
C82 Ru1 O1 166.7(2)
C30 Ru1 O1 101.78(19)
C82 Ru1 O3 107.6(2)
C30 Ru1 O3 160.9(2)
O1 Ru1 O3 59.15(14)
C82 Ru1 P63 87.69(19)
C30 Ru1 P63 91.29(17)
O1 Ru1 P63 92.06(11)
O3 Ru1 P63 88.12(11)
C82 Ru1 P44 95.61(19)
C30 Ru1 P44 86.99(17)
O1 Ru1 P44 85.11(11)
O3 Ru1 P44 92.43(11)
P63 Ru1 P44 176.31(6)
C82 Ru1 C2 137.3(2)
C30 Ru1 C2 131.2(2)
O1 Ru1 C2 29.49(16)
O3 Ru1 C2 29.66(16)
P63 Ru1 C2 89.74(14)
P44 Ru1 C2 88.95(14)
O85 C85 Re1 174.2(14)
O85' C85' Re1 175(4)
C2 O1 Ru1 92.0(3)
O1 C2 O3 118.9(5)
O1 C2 C4 121.9(6)
O3 C2 C4 119.2(5)
O1 C2 Ru1 58.5(3)
O3 C2 Ru1 60.4(3)
C4 C2 Ru1 178.6(4)
C2 O3 Ru1 89.9(3)
C9 C4 C5 119.0(5)
C9 C4 C2 120.0(5)
C5 C4 C2 121.0(5)
C6 C5 C4 120.0(6)
C5 C6 C7 122.2(6)
C6 C7 C8 117.2(5)
C6 C7 S10 118.7(5)
C8 C7 S10 124.1(5)
C9 C8 C7 121.1(6)
C8 C9 C4 120.5(6)
C7 S10 Au1 105.9(2)
C24 P11 C18 104.5(3)
C24 P11 C12 105.7(3)
C18 P11 C12 106.4(3)
C24 P11 Au1 116.3(2)
C18 P11 Au1 111.1(2)
C12 P11 Au1 112.1(2)
C17 C12 C13 119.4(6)
C17 C12 P11 121.9(5)
C13 C12 P11 118.7(5)
C14 C13 C12 119.4(7)
C15 C14 C13 121.6(7)
C14 C15 C16 118.8(7)
C17 C16 C15 120.3(7)
C16 C17 C12 120.5(7)
C23 C18 C19 118.8(6)
C23 C18 P11 123.1(5)
C19 C18 P11 118.1(5)
C20 C19 C18 120.5(6)
C21 C20 C19 120.1(7)
C22 C21 C20 119.2(7)
C21 C22 C23 122.2(7)
C18 C23 C22 119.1(7)
C25 C24 C29 119.2(6)
C25 C24 P11 121.2(5)
C29 C24 P11 119.3(5)
C24 C25 C26 120.9(6)
C25 C26 C27 119.0(7)
C28 C27 C26 120.7(6)
C27 C28 C29 119.5(7)
C24 C29 C28 120.5(7)
C31 C30 Ru1 136.0(5)
C30 C31 C34 125.1(5)
C33 N32 C37 117.9(5)
C33 N32 Re1 125.1(4)
C37 N32 Re1 116.8(4)
N32 C33 C34 125.5(6)
C33 C34 C35 114.8(5)
C33 C34 C31 121.2(5)
C35 C34 C31 123.9(5)
C36 C35 C34 121.2(6)
C35 C36 C37 119.2(6)
N32 C37 C36 121.4(5)
N32 C37 C38 115.7(5)
C36 C37 C38 122.9(5)
N43 C38 C39 120.9(6)
N43 C38 C37 114.9(5)
C39 C38 C37 124.1(6)
C40 C39 C38 120.7(6)
C41 C40 C39 118.0(6)
C40 C41 C42 119.5(6)
N43 C42 C41 123.0(6)
C42 N43 C38 117.8(5)
C42 N43 Re1 124.5(4)
C38 N43 Re1 117.8(4)
C45 P44 C57 102.8(3)
C45 P44 C51 103.8(3)
C57 P44 C51 100.2(4)
C45 P44 C51' 103.1(11)
C57 P44 C51' 110.2(10)
C45 P44 Ru1 114.0(2)
C57 P44 Ru1 118.2(2)
C51 P44 Ru1 115.7(3)
C51' P44 Ru1 107.4(11)
C46 C45 C50 118.2(7)
C46 C45 P44 119.1(6)
C50 C45 P44 122.6(6)
C47 C46 C45 121.6(8)
C48 C47 C46 119.8(9)
C47 C48 C49 120.9(8)
C48 C49 C50 119.7(9)
C45 C50 C49 119.8(8)
C52 C51 C56 120.0
C52 C51 P44 117.4(4)
C56 C51 P44 122.6(4)
C51 C52 C53 120.0
C54 C53 C52 120.0
C53 C54 C55 120.0
C54 C55 C56 120.0
C55 C56 C51 120.0
C52' C51' C56' 120.0
C52' C51' P44 120.5(17)
C56' C51' P44 119.4(17)
C53' C52' C51' 120.0
C52' C53' C54' 120.0
C55' C54' C53' 120.0
C56' C55' C54' 120.0
C55' C56' C51' 120.0
C58 C57 C62 117.5(6)
C58 C57 P44 122.5(6)
C62 C57 P44 119.9(5)
C59 C58 C57 121.0(7)
C60 C59 C58 120.8(8)
C59 C60 C61 119.8(7)
C60 C61 C62 120.3(7)
C61 C62 C57 120.5(7)
C70 P63 C64 103.9(3)
C70 P63 C76 108.8(4)
C64 P63 C76 104.8(4)
C70 P63 C76' 97.8(5)
C64 P63 C76' 103.1(6)
C70 P63 Ru1 114.7(2)
C64 P63 Ru1 114.86(19)
C76 P63 Ru1 109.2(4)
C76' P63 Ru1 120.0(5)
C65 C64 C69 118.9(6)
C65 C64 P63 122.5(4)
C69 C64 P63 118.5(5)
C64 C65 C66 121.0(6)
C67 C66 C65 120.2(7)
C66 C67 C68 119.8(6)
C67 C68 C69 120.1(6)
C64 C69 C68 120.0(6)
C75 C70 C71 117.7(7)
C75 C70 P63 119.9(5)
C71 C70 P63 122.3(6)
C70 C71 C72 121.1(8)
C73 C72 C71 119.1(8)
C72 C73 C74 122.0(9)
C73 C74 C75 118.4(10)
C70 C75 C74 121.6(8)
C77 C76 C81 120.0
C77 C76 P63 118.7(5)
C81 C76 P63 121.3(5)
C78 C77 C76 120.0
C79 C78 C77 120.0
C80 C79 C78 120.0
C79 C80 C81 120.0
C80 C81 C76 120.0
C77' C76' C81' 120.0
C77' C76' P63 123.9(8)
C81' C76' P63 116.1(8)
C76' C77' C78' 120.0
C79' C78' C77' 120.0
C80' C79' C78' 120.0
C79' C80' C81' 120.0
C80' C81' C76' 120.0
O82 C82 Ru1 177.4(5)
O83 C83 Re1 177.2(7)
O84 C84 Re1 179.3(6)

loop_
_geom_bond_atom_site_label_1
_geom_bond_atom_site_label_2
_geom_bond_distance
Au1 P11 2.2553(16)
Au1 S10 2.3031(16)
Re1 C83 1.898(7)
Re1 C84 1.918(7)
Re1 C85' 1.934(9)
Re1 C85 1.943(8)
Re1 N43 2.162(5)
Re1 N32 2.176(5)
Re1 Cl1' 2.262(8)
Re1 Cl1 2.341(4)
Ru1 C82 1.799(6)
Ru1 C30 2.010(5)
Ru1 O1 2.191(4)
Ru1 O3 2.233(4)
Ru1 P63 2.3761(16)
Ru1 P44 2.3811(17)
Ru1 C2 2.568(5)
C85 O85 1.189(8)
C85' O85' 1.177(9)
O1 C2 1.265(6)
C2 O3 1.271(7)
C2 C4 1.482(8)
C4 C9 1.378(8)
C4 C5 1.386(8)
C5 C6 1.367(8)
C6 C7 1.382(8)
C7 C8 1.392(8)
C7 S10 1.759(6)
C8 C9 1.378(8)
P11 C24 1.814(6)
P11 C18 1.816(6)
P11 C12 1.820(6)
C12 C17 1.383(8)
C12 C13 1.386(8)
C13 C14 1.375(10)
C14 C15 1.375(11)
C15 C16 1.383(10)
C16 C17 1.376(9)
C18 C23 1.378(8)
C18 C19 1.402(8)
C19 C20 1.382(9)
C20 C21 1.378(10)
C21 C22 1.353(11)
C22 C23 1.393(10)
C24 C25 1.374(8)
C24 C29 1.377(8)
C25 C26 1.378(9)
C26 C27 1.381(10)
C27 C28 1.368(10)
C28 C29 1.381(9)
C30 C31 1.326(7)
C31 C34 1.453(8)
N32 C33 1.332(7)
N32 C37 1.344(7)
C33 C34 1.392(8)
C34 C35 1.393(8)
C35 C36 1.372(8)
C36 C37 1.388(8)
C37 C38 1.475(8)
C38 N43 1.346(7)
C38 C39 1.374(8)
C39 C40 1.374(9)
C40 C41 1.359(9)
C41 C42 1.366(9)
C42 N43 1.344(8)
P44 C45 1.816(6)
P44 C57 1.819(7)
P44 C51 1.831(4)
P44 C51' 1.872(14)
C45 C46 1.380(9)
C45 C50 1.385(10)
C46 C47 1.360(10)
C47 C48 1.352(13)
C48 C49 1.364(13)
C49 C50 1.393(10)
C51 C52 1.3900
C51 C56 1.3900
C52 C53 1.3900
C53 C54 1.3900
C54 C55 1.3900
C55 C56 1.3900
C51' C52' 1.3900
C51' C56' 1.3900
C52' C53' 1.3900
C53' C54' 1.3900
C54' C55' 1.3900
C55' C56' 1.3900
C57 C58 1.390(9)
C57 C62 1.400(9)
C58 C59 1.386(11)
C59 C60 1.359(11)
C60 C61 1.370(10)
C61 C62 1.395(9)
P63 C70 1.813(7)
P63 C64 1.832(6)
P63 C76 1.838(5)
P63 C76' 1.850(9)
C64 C65 1.382(9)
C64 C69 1.390(8)
C65 C66 1.386(9)
C66 C67 1.370(10)
C67 C68 1.384(10)
C68 C69 1.396(8)
C70 C75 1.369(10)
C70 C71 1.378(9)
C71 C72 1.396(12)
C72 C73 1.343(13)
C73 C74 1.354(13)
C74 C75 1.398(11)
C76 C77 1.3900
C76 C81 1.3900
C77 C78 1.3900
C78 C79 1.3900
C79 C80 1.3900
C80 C81 1.3900
C76' C77' 1.3900
C76' C81' 1.3900
C77' C78' 1.3900
C78' C79' 1.3900
C79' C80' 1.3900
C80' C81' 1.3900
C82 O82 1.155(7)
C83 O83 1.150(7)
C84 O84 1.141(7)
